data_4311960
loop_
_publ_author_name
'Theresa I. K\"uckmann'
'Ulrich Abram'

_publ_section_title
;
 Rhenium(V) Oxo Complexes with N-Heterocyclic Carbenes
;
_journal_name_full 'Inorganic Chemistry'
_journal_page_first 7068
_journal_page_last 7074
_journal_paper_doi 10.1021/ic0497578
_journal_volume 43
_journal_year 2004
_chemical_formula_moiety '[ReOCl(Etcarbene)4][PF6]x 2KPF6'
_chemical_formula_sum 'C36 H64 Cl F24 K2 N8 O P4 Re'
_chemical_formula_weight 1504.68
_chemical_name_systematic
;
Chlorotetrakis(3,4-dimethyl-2,5-diethylimidazolylidene)oxorhenium(V)-
bis(hexafluorophosphate) x 2 KPF6
;
_space_group_IT_number 79
_symmetry_cell_setting tetragonal
_symmetry_space_group_name_Hall 'I 4'
_symmetry_space_group_name_H-M 'I 4'
_atom_sites_solution_hydrogens geom
_atom_sites_solution_primary direct
_atom_sites_solution_secondary difmap
_audit_creation_method SHELXL-97
_cell_angle_alpha 90.00
_cell_angle_beta 90.00
_cell_angle_gamma 90.00
_cell_formula_units_Z 2
_cell_length_a 17.098(2)
_cell_length_b 17.098(2)
_cell_length_c 9.673(2)
_cell_measurement_temperature 193(2)
_cell_volume 2827.8(7)
_computing_cell_refinement SMART
_computing_data_collection SMART
_computing_data_reduction SAINT
_computing_molecular_graphics ORTEP
_computing_publication_material WINGX
_computing_structure_refinement 'SHELXL-97 (Sheldrick, 1997)'
_computing_structure_solution SHELXS
_diffrn_ambient_temperature 193(2)
_diffrn_measured_fraction_theta_full 0.994
_diffrn_measured_fraction_theta_max 0.994
_diffrn_measurement_device_type 'Bruker SMART'
_diffrn_measurement_method 'omega and phi scans'
_diffrn_radiation_monochromator graphite
_diffrn_radiation_source 'fine-focus sealed tube'
_diffrn_radiation_type MoK\a
_diffrn_radiation_wavelength 0.71073
_diffrn_reflns_av_R_equivalents 0.0804
_diffrn_reflns_av_sigmaI/netI 0.0749
_diffrn_reflns_limit_h_max 24
_diffrn_reflns_limit_h_min -22
_diffrn_reflns_limit_k_max 24
_diffrn_reflns_limit_k_min -24
_diffrn_reflns_limit_l_max 13
_diffrn_reflns_limit_l_min -13
_diffrn_reflns_number 17381
_diffrn_reflns_theta_full 30.72
_diffrn_reflns_theta_max 30.72
_diffrn_reflns_theta_min 1.68
_diffrn_standards_decay_% 0
_exptl_absorpt_coefficient_mu 2.574
_exptl_absorpt_correction_T_max .923
_exptl_absorpt_correction_T_min .885
_exptl_absorpt_correction_type SADABS
_exptl_crystal_colour green
_exptl_crystal_density_diffrn 1.767
_exptl_crystal_density_method 'not measured'
_exptl_crystal_description needle
_exptl_crystal_F_000 1500
_exptl_crystal_size_max .5
_exptl_crystal_size_mid .1
_exptl_crystal_size_min .1
_refine_diff_density_max 1.104
_refine_diff_density_min -0.860
_refine_diff_density_rms 0.116
_refine_ls_abs_structure_details 'Flack H D (1983), Acta Cryst. A39, 876-881'
_refine_ls_abs_structure_Flack 0.001(9)
_refine_ls_extinction_method none
_refine_ls_goodness_of_fit_ref 0.977
_refine_ls_hydrogen_treatment mixed
_refine_ls_matrix_type full
_refine_ls_number_parameters 180
_refine_ls_number_reflns 4303
_refine_ls_number_restraints 2
_refine_ls_restrained_S_all 0.977
_refine_ls_R_factor_all 0.0629
_refine_ls_R_factor_gt 0.0491
_refine_ls_shift/su_max 0.000
_refine_ls_shift/su_mean 0.000
_refine_ls_structure_factor_coef Fsqd
_refine_ls_weighting_details 'calc w=1/[\s^2^(Fo^2^)+(0.0582P)^2^+0.0000P] where P=(Fo^2^+2Fc^2^)/3'
_refine_ls_weighting_scheme calc
_refine_ls_wR_factor_gt 0.0978
_refine_ls_wR_factor_ref 0.1053
_reflns_number_gt 3643
_reflns_number_total 4303
_reflns_threshold_expression >2sigma(I)
_cod_data_source_file ic0497578rom20040224_091421_2.cif
_cod_data_source_block reocletcarb
_cod_database_code 4311960

loop_
_symmetry_equiv_pos_as_xyz
'x, y, z'
'-y, x, z'
'-x, -y, z'
'y, -x, z'
'x+1/2, y+1/2, z+1/2'
'-y+1/2, x+1/2, z+1/2'
'-x+1/2, -y+1/2, z+1/2'
'y+1/2, -x+1/2, z+1/2'

loop_
_atom_site_label
_atom_site_type_symbol
_atom_site_fract_x
_atom_site_fract_y
_atom_site_fract_z
_atom_site_U_iso_or_equiv
_atom_site_adp_type
_atom_site_occupancy
_atom_site_symmetry_multiplicity
_atom_site_calc_flag
_atom_site_refinement_flags
_atom_site_disorder_assembly
_atom_site_disorder_group
Re Re 0.0000 0.0000 0.44125(2) 0.02894(11) Uani 1 4 d SD . .
Cl1 Cl 0.0000 0.0000 0.2055(12) 0.0360(9) Uani 0.343(16) 4 d SPD . .
Cl1A Cl 0.0000 0.0000 0.6779(6) 0.0360(9) Uani 0.657(16) 4 d SPD . .
O1 O 0.0000 0.0000 0.611(4) 0.031(3) Uani 0.343(16) 4 d SP . .
O1A O 0.0000 0.0000 0.250(2) 0.031(3) Uani 0.657(16) 4 d SP . .
C1 C 0.0716(2) 0.1065(2) 0.4434(10) 0.0287(8) Uani 1 1 d . . .
N2 N 0.1352(3) 0.1227(2) 0.5217(5) 0.0305(9) Uani 1 1 d . . .
C3 C 0.1634(3) 0.1981(3) 0.4935(6) 0.0321(11) Uani 1 1 d . . .
C4 C 0.1160(3) 0.2287(3) 0.3977(5) 0.0337(12) Uani 1 1 d . . .
N5 N 0.0599(3) 0.1730(3) 0.3675(5) 0.0310(9) Uani 1 1 d . . .
C6 C 0.2329(4) 0.2329(4) 0.5585(7) 0.0453(14) Uani 1 1 d . . .
H6A H 0.2544 0.1968 0.6245 0.068 Uiso 1 1 calc R . .
H6B H 0.2185 0.2804 0.6046 0.068 Uiso 1 1 calc R . .
H6C H 0.2713 0.2440 0.4888 0.068 Uiso 1 1 calc R . .
C7 C 0.1155(4) 0.3085(4) 0.3349(7) 0.0461(15) Uani 1 1 d . . .
H7A H 0.0739 0.3120 0.2685 0.069 Uiso 1 1 calc R . .
H7B H 0.1646 0.3179 0.2898 0.069 Uiso 1 1 calc R . .
H7C H 0.1077 0.3468 0.4060 0.069 Uiso 1 1 calc R . .
C8 C 0.1727(3) 0.0731(3) 0.6258(6) 0.0366(12) Uani 1 1 d . . .
H8A H 0.2288 0.0736 0.6103 0.044 Uiso 1 1 calc R . .
H8B H 0.1547 0.0198 0.6137 0.044 Uiso 1 1 calc R . .
C9 C 0.0020(4) 0.1843(4) 0.2568(6) 0.0441(14) Uani 1 1 d . . .
H9A H -0.0202 0.2363 0.2644 0.053 Uiso 1 1 calc R . .
H9B H -0.0400 0.1468 0.2682 0.053 Uiso 1 1 calc R . .
C10 C 0.1568(5) 0.0980(5) 0.7722(7) 0.0581(18) Uani 1 1 d . . .
H10A H 0.1826 0.0628 0.8347 0.087 Uiso 1 1 calc R . .
H10B H 0.1015 0.0970 0.7891 0.087 Uiso 1 1 calc R . .
H10C H 0.1762 0.1501 0.7863 0.087 Uiso 1 1 calc R . .
C11 C 0.0378(5) 0.1745(6) 0.1144(8) 0.074(2) Uani 1 1 d . . .
H11A H -0.0018 0.1818 0.0453 0.111 Uiso 1 1 calc R . .
H11B H 0.0595 0.1229 0.1060 0.111 Uiso 1 1 calc R . .
H11C H 0.0785 0.2126 0.1017 0.111 Uiso 1 1 calc R . .
P P 0.07831(10) 0.36489(9) 0.80682(18) 0.0411(4) Uani 1 1 d . . .
F1 F 0.0790(4) 0.2738(3) 0.8044(7) 0.0927(18) Uani 1 1 d . . .
F5 F 0.0754(3) 0.4589(3) 0.8085(5) 0.0755(14) Uani 1 1 d . . .
F2 F 0.0853(6) 0.3680(4) 0.6490(7) 0.155(4) Uani 1 1 d . . .
F6 F 0.0744(8) 0.3653(4) 0.9645(7) 0.212(6) Uani 1 1 d . . .
F3 F 0.1693(4) 0.3601(5) 0.8125(10) 0.136(3) Uani 1 1 d . . .
F4 F -0.0091(4) 0.3696(4) 0.8001(15) 0.205(6) Uani 1 1 d . . .
K K 0.0000 0.5000 0.5581(2) 0.0426(4) Uani 1 2 d S . .

loop_
_atom_site_aniso_label
_atom_site_aniso_U_11
_atom_site_aniso_U_22
_atom_site_aniso_U_33
_atom_site_aniso_U_23
_atom_site_aniso_U_13
_atom_site_aniso_U_12
Re 0.02801(12) 0.02801(12) 0.03080(19) 0.000 0.000 0.000
Cl1 0.0437(13) 0.0437(13) 0.021(2) 0.000 0.000 0.000
Cl1A 0.0437(13) 0.0437(13) 0.021(2) 0.000 0.000 0.000
O1 0.038(3) 0.038(3) 0.018(8) 0.000 0.000 0.000
O1A 0.038(3) 0.038(3) 0.018(8) 0.000 0.000 0.000
C1 0.0265(17) 0.0332(19) 0.027(2) 0.006(4) -0.005(4) 0.0002(14)
N2 0.030(2) 0.029(2) 0.033(2) 0.0012(17) 0.0014(17) 0.0049(16)
C3 0.030(2) 0.033(3) 0.033(3) -0.003(2) 0.003(2) 0.001(2)
C4 0.039(3) 0.028(2) 0.034(3) 0.0017(18) 0.009(2) 0.003(2)
N5 0.032(2) 0.032(2) 0.029(2) 0.0030(17) 0.0003(17) 0.0035(17)
C6 0.043(3) 0.044(3) 0.050(3) -0.010(3) -0.003(3) -0.008(2)
C7 0.049(3) 0.039(3) 0.050(4) 0.010(3) 0.010(3) 0.007(3)
C8 0.031(3) 0.042(3) 0.037(3) -0.001(2) -0.004(2) 0.007(2)
C9 0.047(3) 0.047(3) 0.038(3) 0.014(3) -0.009(3) 0.001(3)
C10 0.074(5) 0.062(4) 0.038(4) 0.001(3) -0.015(3) 0.015(4)
C11 0.084(6) 0.107(7) 0.031(4) 0.019(4) -0.011(4) -0.007(5)
P 0.0458(9) 0.0345(8) 0.0429(10) -0.0001(6) 0.0059(7) 0.0052(6)
F1 0.114(5) 0.046(3) 0.118(5) -0.001(3) 0.035(3) 0.011(3)
F5 0.117(4) 0.041(2) 0.068(3) -0.001(2) -0.002(3) -0.008(2)
F2 0.304(11) 0.106(5) 0.055(4) -0.002(3) 0.003(5) 0.103(6)
F6 0.494(18) 0.097(4) 0.046(5) 0.014(3) 0.027(6) 0.147(7)
F3 0.071(4) 0.118(6) 0.220(9) -0.009(5) -0.018(5) 0.009(4)
F4 0.046(3) 0.080(4) 0.488(19) -0.011(7) 0.035(6) -0.001(3)
K 0.0487(10) 0.0476(10) 0.0315(9) 0.000 0.000 -0.0019(8)

loop_
_atom_type_symbol
_atom_type_description
_atom_type_scat_dispersion_real
_atom_type_scat_dispersion_imag
_atom_type_scat_source
C C 0.0033 0.0016 'International Tables Vol C Tables 4.2.6.8 and 6.1.1.4'
Cl Cl 0.1484 0.1585 'International Tables Vol C Tables 4.2.6.8 and 6.1.1.4'
N N 0.0061 0.0033 'International Tables Vol C Tables 4.2.6.8 and 6.1.1.4'
Re Re -1.0185 7.2310 'International Tables Vol C Tables 4.2.6.8 and 6.1.1.4'
P P 0.1023 0.0942 'International Tables Vol C Tables 4.2.6.8 and 6.1.1.4'
F F 0.0171 0.0103 'International Tables Vol C Tables 4.2.6.8 and 6.1.1.4'
K K 0.2009 0.2494 'International Tables Vol C Tables 4.2.6.8 and 6.1.1.4'
O O 0.0106 0.0060 'International Tables Vol C Tables 4.2.6.8 and 6.1.1.4'
H H 0.0000 0.0000 'International Tables Vol C Tables 4.2.6.8 and 6.1.1.4'

loop_
_geom_angle_atom_site_label_1
_geom_angle_atom_site_label_2
_geom_angle_atom_site_label_3
_geom_angle
_geom_angle_site_symmetry_1
_geom_angle_site_symmetry_3
_geom_angle_publ_flag
O1 Re O1A 180.000(7) . . ?
O1 Re C1 89.5(3) . . ?
O1A Re C1 90.5(3) . . ?
O1 Re C1 89.5(3) . 4 ?
O1A Re C1 90.5(3) . 4 ?
C1 Re C1 89.995(6) . 4 ?
O1 Re C1 89.5(3) . 3 ?
O1A Re C1 90.5(3) . 3 ?
C1 Re C1 178.9(5) . 3 ?
C1 Re C1 89.995(6) 4 3 ?
O1 Re C1 89.5(3) . 2 ?
O1A Re C1 90.5(3) . 2 ?
C1 Re C1 89.995(6) . 2 ?
C1 Re C1 178.9(5) 4 2 ?
C1 Re C1 89.995(6) 3 2 ?
O1 Re Cl1 180.000(5) . . ?
O1A Re Cl1 0.000(1) . . ?
C1 Re Cl1 90.5(3) . . ?
C1 Re Cl1 90.5(3) 4 . ?
C1 Re Cl1 90.5(3) 3 . ?
C1 Re Cl1 90.5(3) 2 . ?
O1 Re Cl1A 0.000(4) . . ?
O1A Re Cl1A 180.000(1) . . ?
C1 Re Cl1A 89.5(3) . . ?
C1 Re Cl1A 89.5(3) 4 . ?
C1 Re Cl1A 89.5(3) 3 . ?
C1 Re Cl1A 89.5(3) 2 . ?
Cl1 Re Cl1A 180.000(1) . . ?
O1 Cl1A Re 0.000(11) . . ?
Cl1A O1 Re 180.000(2) . . ?
N2 C1 N5 104.3(4) . . ?
N2 C1 Re 128.6(4) . . ?
N5 C1 Re 127.1(4) . . ?
C1 N2 C3 110.9(4) . . ?
C1 N2 C8 128.2(5) . . ?
C3 N2 C8 120.9(5) . . ?
C4 C3 N2 106.6(5) . . ?
C4 C3 C6 128.9(5) . . ?
N2 C3 C6 124.5(5) . . ?
C3 C4 N5 107.3(5) . . ?
C3 C4 C7 129.9(5) . . ?
N5 C4 C7 122.6(5) . . ?
C1 N5 C4 110.9(4) . . ?
C1 N5 C9 126.8(5) . . ?
C4 N5 C9 122.0(4) . . ?
N2 C8 C10 113.9(5) . . ?
N5 C9 C11 112.1(6) . . ?
F4 P F6 90.0(7) . . ?
F4 P F2 91.8(7) . . ?
F6 P F2 177.1(7) . . ?
F4 P F1 93.4(4) . . ?
F6 P F1 91.1(4) . . ?
F2 P F1 91.1(4) . . ?
F4 P F3 179.5(7) . . ?
F6 P F3 90.5(6) . . ?
F2 P F3 87.7(5) . . ?
F1 P F3 86.6(4) . . ?
F4 P F5 85.2(4) . . ?
F6 P F5 89.1(3) . . ?
F2 P F5 88.7(3) . . ?
F1 P F5 178.6(3) . . ?
F3 P F5 94.8(4) . . ?
F4 P K 64.2(5) . . ?
F6 P K 130.5(3) . . ?
F2 P K 48.7(2) . . ?
F1 P K 129.4(3) . . ?
F3 P K 115.4(4) . . ?
F5 P K 49.66(19) . . ?
F4 P K 68.0(4) . 6 ?
F6 P K 46.3(2) . 6 ?
F2 P K 132.6(2) . 6 ?
F1 P K 130.7(2) . 6 ?
F3 P K 112.4(3) . 6 ?
F5 P K 48.86(19) . 6 ?
K P K 84.33(4) . 6 ?
P F5 K 105.8(2) . 6 ?
P F5 K 104.7(2) . . ?
K F5 K 117.48(19) 6 . ?
P F2 K 107.3(3) . . ?
P F6 K 110.4(3) . 6 ?
P F4 K 91.2(4) . . ?
P F4 K 87.5(5) . 6 ?
K F4 K 94.46(19) . 6 ?
F6 K F6 142.0(3) 8_454 6_554 ?
F6 K F5 46.17(18) 8_454 8_454 ?
F6 K F5 97.8(2) 6_554 8_454 ?
F6 K F5 97.8(2) 8_454 6_554 ?
F6 K F5 46.17(18) 6_554 6_554 ?
F5 K F5 62.6(2) 8_454 6_554 ?
F6 K F2 99.4(4) 8_454 . ?
F6 K F2 92.2(4) 6_554 . ?
F5 K F2 91.73(19) 8_454 . ?
F5 K F2 120.1(2) 6_554 . ?
F6 K F2 92.2(4) 8_454 3_565 ?
F6 K F2 99.4(4) 6_554 3_565 ?
F5 K F2 120.1(2) 8_454 3_565 ?
F5 K F2 91.73(19) 6_554 3_565 ?
F2 K F2 143.8(3) . 3_565 ?
F6 K F5 122.8(2) 8_454 . ?
F6 K F5 90.9(2) 6_554 . ?
F5 K F5 136.95(13) 8_454 . ?
F5 K F5 136.95(13) 6_554 . ?
F2 K F5 45.66(17) . . ?
F2 K F5 99.61(17) 3_565 . ?
F6 K F5 90.9(2) 8_454 3_565 ?
F6 K F5 122.8(2) 6_554 3_565 ?
F5 K F5 136.95(13) 8_454 3_565 ?
F5 K F5 136.95(13) 6_554 3_565 ?
F2 K F5 99.61(17) . 3_565 ?
F2 K F5 45.66(17) 3_565 3_565 ?
F5 K F5 62.4(2) . 3_565 ?
F6 K F4 126.2(2) 8_454 3_565 ?
F6 K F4 83.2(3) 6_554 3_565 ?
F5 K F4 160.73(19) 8_454 3_565 ?
F5 K F4 107.0(2) 6_554 3_565 ?
F2 K F4 107.5(2) . 3_565 ?
F2 K F4 41.4(2) 3_565 3_565 ?
F5 K F4 62.03(19) . 3_565 ?
F5 K F4 39.85(19) 3_565 3_565 ?
F6 K F4 83.2(3) 8_454 . ?
F6 K F4 126.2(2) 6_554 . ?
F5 K F4 107.0(2) 8_454 . ?
F5 K F4 160.73(19) 6_554 . ?
F2 K F4 41.4(2) . . ?
F2 K F4 107.5(2) 3_565 . ?
F5 K F4 39.85(19) . . ?
F5 K F4 62.03(19) 3_565 . ?
F4 K F4 87.4(4) 3_565 . ?
F6 K F4 39.4(3) 8_454 8_454 ?
F6 K F4 106.7(2) 6_554 8_454 ?
F5 K F4 38.64(16) 8_454 8_454 ?
F5 K F4 60.5(2) 6_554 8_454 ?
F2 K F4 127.7(2) . 8_454 ?
F2 K F4 81.5(2) 3_565 8_454 ?
F5 K F4 162.1(2) . 8_454 ?
F5 K F4 108.8(2) 3_565 8_454 ?
F4 K F4 122.59(11) 3_565 8_454 ?
F4 K F4 122.59(11) . 8_454 ?
F6 K F4 106.7(2) 8_454 6_554 ?
F6 K F4 39.4(3) 6_554 6_554 ?
F5 K F4 60.5(2) 8_454 6_554 ?
F5 K F4 38.64(16) 6_554 6_554 ?
F2 K F4 81.5(2) . 6_554 ?
F2 K F4 127.7(2) 3_565 6_554 ?
F5 K F4 108.8(2) . 6_554 ?
F5 K F4 162.1(2) 3_565 6_554 ?
F4 K F4 122.59(11) 3_565 6_554 ?
F4 K F4 122.59(11) . 6_554 ?
F4 K F4 83.7(4) 8_454 6_554 ?

loop_
_geom_bond_atom_site_label_1
_geom_bond_atom_site_label_2
_geom_bond_distance
_geom_bond_site_symmetry_2
_geom_bond_publ_flag
Re O1 1.64(4) . ?
Re O1A 1.85(2) . ?
Re C1 2.195(4) . ?
Re C1 2.195(4) 4 ?
Re C1 2.195(4) 3 ?
Re C1 2.195(4) 2 ?
Re Cl1 2.280(12) . ?
Re Cl1A 2.289(6) . ?
Cl1A O1 0.65(4) . ?
C1 N2 1.353(8) . ?
C1 N5 1.368(7) . ?
N2 C3 1.402(7) . ?
N2 C8 1.465(7) . ?
C3 C4 1.338(8) . ?
C3 C6 1.470(8) . ?
C4 N5 1.382(7) . ?
C4 C7 1.493(8) . ?
N5 C9 1.470(7) . ?
C8 C10 1.503(10) . ?
C9 C11 1.517(11) . ?
P F4 1.498(6) . ?
P F6 1.527(7) . ?
P F2 1.532(7) . ?
P F1 1.557(5) . ?
P F3 1.559(7) . ?
P F5 1.607(5) . ?
P K 3.594(2) . ?
P K 3.611(2) 6 ?
F5 K 2.826(5) 6 ?
F5 K 2.832(5) . ?
F2 K 2.827(6) . ?
F6 K 2.783(6) 6 ?
F4 K 3.236(12) . ?
F4 K 3.351(11) 6 ?
K F6 2.783(6) 8_454 ?
K F6 2.783(6) 6_554 ?
K F5 2.826(5) 8_454 ?
K F5 2.826(5) 6_554 ?
K F2 2.827(6) 3_565 ?
K F5 2.832(5) 3_565 ?
K F4 3.236(12) 3_565 ?
K F4 3.351(11) 8_454 ?
K F4 3.351(12) 6_554 ?
